data_7025506
loop_
_publ_author_name
'Wanniarachchi, Sarath'
'Liddle, Brendan J.'
'Toussaint, John'
'Lindeman, Sergey V.'
'Bennett, Brian'
'Gardinier, James R.'

_publ_section_title
;
 Chemical switching behaviour of tricarbonylrhenium(I) complexes of a new
 redox active 'pincer' ligand.
;
_journal_issue 13
_journal_name_full 'Dalton transactions (Cambridge, England : 2003)'
_journal_page_first 3167
_journal_page_last 3169
_journal_paper_doi 10.1039/c001344g
_journal_volume 39
_journal_year 2010
_chemical_formula_sum 'C23 H19 F6 N5 O3 P Re'
_chemical_formula_weight 744.60
_chemical_name_systematic
;
?
;
_space_group_IT_number 14
_symmetry_cell_setting monoclinic
_symmetry_space_group_name_Hall '-P 2ybc'
_symmetry_space_group_name_H-M 'P 1 21/c 1'
_atom_sites_solution_hydrogens geom
_atom_sites_solution_primary direct
_atom_sites_solution_secondary difmap
_audit_creation_method SHELXL-97
_cell_angle_alpha 90.00
_cell_angle_beta 103.315(2)
_cell_angle_gamma 90.00
_cell_formula_units_Z 4
_cell_length_a 15.6722(7)
_cell_length_b 9.6375(4)
_cell_length_c 16.8562(7)
_cell_measurement_reflns_used 8198
_cell_measurement_temperature 100(2)
_cell_measurement_theta_max 67
_cell_measurement_theta_min 3
_cell_volume 2477.54(18)
_computing_cell_refinement 'SAINT v7.60A (Bruker, 2009)'
_computing_data_collection 'APEX2-2009.3-0 (Bruker, 2009)'
_computing_data_reduction 'SADABS-2008/1 (Bruker, 2008)'
_computing_molecular_graphics 'XP v5.1 (Bruker, 1998)'
_computing_publication_material 'XCIF-2008/2 (Bruker, 2008)'
_computing_structure_refinement 'SHELXL-2008/4(Bruker, 2008)'
_computing_structure_solution 'XS/SHELXTL-2008/4 (Bruker, 2008)'
_diffrn_ambient_temperature 100(2)
_diffrn_measured_fraction_theta_full 0.982
_diffrn_measured_fraction_theta_max 0.962
_diffrn_measurement_device_type 'Bruker APEX2 CCD detector'
_diffrn_measurement_method '\w scans'
_diffrn_radiation_monochromator graphite
_diffrn_radiation_source 'fine-focus sealed tube'
_diffrn_radiation_type CuK\a
_diffrn_radiation_wavelength 1.54178
_diffrn_reflns_av_R_equivalents 0.0372
_diffrn_reflns_av_sigmaI/netI 0.0266
_diffrn_reflns_limit_h_max 18
_diffrn_reflns_limit_h_min -18
_diffrn_reflns_limit_k_max 11
_diffrn_reflns_limit_k_min 0
_diffrn_reflns_limit_l_max 20
_diffrn_reflns_limit_l_min 0
_diffrn_reflns_number 20721
_diffrn_reflns_theta_full 67.71
_diffrn_reflns_theta_max 67.71
_diffrn_reflns_theta_min 2.90
_exptl_absorpt_coefficient_mu 10.967
_exptl_absorpt_correction_T_max 0.6744
_exptl_absorpt_correction_T_min 0.3627
_exptl_absorpt_correction_type numerical
_exptl_absorpt_process_details
;
Numerical (based on real shape of the crystal) absorption
correction followed by:
SADABS. Program for empirical absorption correction of
area-detector data. University of Goetingen. Germany.
Sheldrick, G. M. 1996
;
_exptl_crystal_colour colorless
_exptl_crystal_density_diffrn 1.996
_exptl_crystal_density_method 'not measured'
_exptl_crystal_description prism
_exptl_crystal_F_000 1440
_exptl_crystal_size_max 0.12
_exptl_crystal_size_mid 0.05
_exptl_crystal_size_min 0.04
_refine_diff_density_max 1.004
_refine_diff_density_min -1.117
_refine_diff_density_rms 0.104
_refine_ls_extinction_method none
_refine_ls_goodness_of_fit_ref 1.009
_refine_ls_hydrogen_treatment mixed
_refine_ls_matrix_type full
_refine_ls_number_parameters 392
_refine_ls_number_reflns 4328
_refine_ls_number_restraints 21
_refine_ls_restrained_S_all 1.008
_refine_ls_R_factor_all 0.0321
_refine_ls_R_factor_gt 0.0267
_refine_ls_shift/su_max 0.001
_refine_ls_shift/su_mean 0.000
_refine_ls_structure_factor_coef Fsqd
_refine_ls_weighting_details 'calc w=1/[\s^2^(Fo^2^)+(0.0405P)^2^+4.3361P] where P=(Fo^2^+2Fc^2^)/3'
_refine_ls_weighting_scheme calc
_refine_ls_wR_factor_gt 0.0657
_refine_ls_wR_factor_ref 0.0678
_reflns_number_gt 3820
_reflns_number_total 4328
_reflns_threshold_expression >2sigma(I)
_cod_data_source_file c001344g.txt
_cod_data_source_block 2PF6
_cod_original_cell_volume 2477.53(18)
_cod_original_sg_symbol_H-M 'P 21/c'
_cod_database_code 7025506

loop_
_symmetry_equiv_pos_as_xyz
'x, y, z'
'-x, y+1/2, -z+1/2'
'-x, -y, -z'
'x, -y-1/2, z-1/2'

loop_
_atom_site_label
_atom_site_type_symbol
_atom_site_fract_x
_atom_site_fract_y
_atom_site_fract_z
_atom_site_U_iso_or_equiv
_atom_site_adp_type
_atom_site_occupancy
_atom_site_symmetry_multiplicity
_atom_site_calc_flag
_atom_site_refinement_flags
_atom_site_disorder_assembly
_atom_site_disorder_group
Re1 Re 0.191815(11) 0.423615(18) 0.605428(10) 0.01474(7) Uani 1 1 d . . .
O2 O -0.0062(2) 0.3655(3) 0.55923(19) 0.0271(7) Uani 1 1 d . . .
O1 O 0.1649(2) 0.4493(3) 0.77922(18) 0.0284(7) Uani 1 1 d . . .
O3 O 0.1511(2) 0.7345(3) 0.57950(19) 0.0255(7) Uani 1 1 d . . .
N21 N 0.2312(2) 0.2068(4) 0.6148(2) 0.0168(7) Uani 1 1 d . . .
N22 N 0.2101(2) 0.1187(4) 0.5490(2) 0.0166(7) Uani 1 1 d . . .
N11 N 0.3316(2) 0.4705(4) 0.6397(2) 0.0172(7) Uani 1 1 d . . .
N12 N 0.3951(2) 0.4389(4) 0.6002(2) 0.0191(7) Uani 1 1 d . . .
N1 N 0.2189(2) 0.3825(4) 0.4817(2) 0.0168(7) Uani 1 1 d . . .
H1 H 0.210(3) 0.450(5) 0.463(3) 0.014(14) Uiso 1 1 d . . .
C42 C 0.0675(3) 0.3853(4) 0.5751(3) 0.0191(9) Uani 1 1 d . . .
C41 C 0.1757(3) 0.4414(4) 0.7142(3) 0.0205(9) Uani 1 1 d . . .
C43 C 0.1659(3) 0.6203(5) 0.5894(3) 0.0194(9) Uani 1 1 d . . .
C37 C -0.0530(3) -0.0046(5) 0.3368(3) 0.0280(11) Uani 1 1 d . . .
H37A H -0.0673 -0.0632 0.3795 0.042 Uiso 1 1 calc R . .
H37B H -0.0304 -0.0626 0.2985 0.042 Uiso 1 1 calc R . .
H37C H -0.1059 0.0439 0.3076 0.042 Uiso 1 1 calc R . .
C21 C 0.2848(3) 0.1343(5) 0.6732(3) 0.0198(9) Uani 1 1 d . . .
H21 H 0.3100 0.1688 0.7263 0.024 Uiso 1 1 calc R . .
C22 C 0.2988(3) 0.0016(5) 0.6463(3) 0.0231(10) Uani 1 1 d . . .
H22 H 0.3344 -0.0695 0.6761 0.028 Uiso 1 1 calc R . .
C23 C 0.2498(3) -0.0044(4) 0.5668(3) 0.0202(9) Uani 1 1 d . . .
H23 H 0.2451 -0.0819 0.5312 0.024 Uiso 1 1 calc R . .
C32 C 0.1454(3) 0.1567(4) 0.4772(2) 0.0161(8) Uani 1 1 d . . .
C33 C 0.0808(3) 0.0635(5) 0.4437(3) 0.0184(9) Uani 1 1 d . . .
H33 H 0.0803 -0.0261 0.4672 0.022 Uiso 1 1 calc R . .
C34 C 0.0156(3) 0.1002(5) 0.3751(3) 0.0213(9) Uani 1 1 d . . .
C35 C 0.0171(3) 0.2333(5) 0.3439(3) 0.0232(9) Uani 1 1 d . . .
H35 H -0.0275 0.2606 0.2983 0.028 Uiso 1 1 calc R . .
C36 C 0.0823(3) 0.3274(5) 0.3780(3) 0.0210(9) Uani 1 1 d . . .
H36 H 0.0823 0.4179 0.3556 0.025 Uiso 1 1 calc R . .
C31 C 0.1473(3) 0.2891(4) 0.4445(2) 0.0170(8) Uani 1 1 d . . .
C7 C 0.5419(3) 0.1289(5) 0.4416(3) 0.0305(11) Uani 1 1 d . . .
H7A H 0.5743 0.0914 0.4940 0.046 Uiso 1 1 calc R . .
H7B H 0.5785 0.1969 0.4217 0.046 Uiso 1 1 calc R . .
H7C H 0.5267 0.0532 0.4020 0.046 Uiso 1 1 calc R . .
C11 C 0.3690(3) 0.5544(4) 0.7012(3) 0.0217(9) Uani 1 1 d . . .
H11 H 0.3395 0.5936 0.7392 0.026 Uiso 1 1 calc R . .
C12 C 0.4566(3) 0.5763(5) 0.7017(3) 0.0272(10) Uani 1 1 d . . .
H12 H 0.4977 0.6305 0.7394 0.033 Uiso 1 1 calc R . .
C13 C 0.4712(3) 0.5028(5) 0.6361(3) 0.0247(10) Uani 1 1 d . . .
H13 H 0.5249 0.4977 0.6192 0.030 Uiso 1 1 calc R . .
C2 C 0.3836(3) 0.3475(4) 0.5313(3) 0.0173(9) Uani 1 1 d . . .
C3 C 0.4587(3) 0.2797(5) 0.5198(3) 0.0226(9) Uani 1 1 d . . .
H3 H 0.5117 0.2902 0.5601 0.027 Uiso 1 1 calc R . .
C4 C 0.4594(3) 0.1981(5) 0.4527(3) 0.0219(9) Uani 1 1 d . . .
C5 C 0.3807(3) 0.1849(5) 0.3945(3) 0.0230(9) Uani 1 1 d . . .
H5 H 0.3792 0.1324 0.3465 0.028 Uiso 1 1 calc R . .
C6 C 0.3052(3) 0.2469(5) 0.4057(2) 0.0206(9) Uani 1 1 d . . .
H6 H 0.2521 0.2346 0.3656 0.025 Uiso 1 1 calc R . .
C1 C 0.3045(3) 0.3268(4) 0.4739(2) 0.0164(8) Uani 1 1 d . . .
P1 P 0.2678(2) 0.6949(5) 0.3599(3) 0.0205(15) Uani 0.734(8) 1 d PD A 1
F1 F 0.2158(6) 0.7484(10) 0.2727(4) 0.030(2) Uani 0.734(8) 1 d PD A 1
F2 F 0.3236(5) 0.6394(6) 0.4478(3) 0.0376(14) Uani 0.734(8) 1 d PD A 1
F3 F 0.2908(5) 0.8477(4) 0.3882(3) 0.071(2) Uani 0.734(8) 1 d PD A 1
F4 F 0.3558(3) 0.6894(8) 0.3274(3) 0.067(2) Uani 0.734(8) 1 d PD A 1
F5 F 0.2513(5) 0.5372(5) 0.3297(3) 0.080(3) Uani 0.734(8) 1 d PD A 1
F6 F 0.1830(4) 0.6827(10) 0.3908(3) 0.099(3) Uani 0.734(8) 1 d PD A 1
P1A P 0.2646(8) 0.7062(13) 0.3613(8) 0.038(6) Uani 0.266(8) 1 d PD A 2
F1A F 0.2300(16) 0.746(3) 0.2680(10) 0.020(5) Uiso 0.266(8) 1 d PD A 2
F2A F 0.2958(10) 0.6598(17) 0.4556(8) 0.029(4) Uiso 0.266(8) 1 d PD A 2
F3A F 0.3396(8) 0.8144(14) 0.3717(8) 0.044(4) Uiso 0.266(8) 1 d PD A 2
F4A F 0.3297(8) 0.5973(12) 0.3369(7) 0.036(3) Uiso 0.266(8) 1 d PD A 2
F5A F 0.1954(6) 0.5830(11) 0.3506(6) 0.024(3) Uiso 0.266(8) 1 d PD A 2
F6A F 0.1981(7) 0.8028(12) 0.3897(7) 0.037(3) Uiso 0.266(8) 1 d PD A 2

loop_
_atom_site_aniso_label
_atom_site_aniso_U_11
_atom_site_aniso_U_22
_atom_site_aniso_U_33
_atom_site_aniso_U_23
_atom_site_aniso_U_13
_atom_site_aniso_U_12
Re1 0.01466(11) 0.01485(11) 0.01545(10) 0.00034(7) 0.00503(7) 0.00011(7)
O2 0.0181(17) 0.0304(18) 0.0327(18) 0.0006(15) 0.0058(14) 0.0012(13)
O1 0.039(2) 0.0313(19) 0.0178(16) -0.0007(13) 0.0126(14) -0.0033(14)
O3 0.0243(16) 0.0186(18) 0.0326(17) 0.0015(14) 0.0042(13) 0.0023(13)
N21 0.0151(17) 0.0195(19) 0.0167(17) -0.0006(14) 0.0055(14) 0.0028(14)
N22 0.0191(18) 0.0153(18) 0.0159(17) -0.0008(14) 0.0053(14) -0.0016(14)
N11 0.0168(18) 0.0180(18) 0.0169(17) -0.0013(14) 0.0041(14) -0.0015(14)
N12 0.0192(18) 0.0183(19) 0.0207(18) -0.0036(15) 0.0067(15) 0.0003(14)
N1 0.0193(19) 0.0110(19) 0.0202(18) 0.0014(16) 0.0048(15) 0.0017(14)
C42 0.026(3) 0.012(2) 0.021(2) 0.0012(16) 0.0086(18) 0.0021(17)
C41 0.016(2) 0.020(2) 0.024(2) 0.0029(18) 0.0015(17) 0.0003(16)
C43 0.016(2) 0.022(3) 0.023(2) -0.0018(18) 0.0094(17) -0.0008(17)
C37 0.025(2) 0.038(3) 0.020(2) -0.007(2) 0.0038(19) -0.010(2)
C21 0.019(2) 0.024(2) 0.017(2) 0.0016(18) 0.0055(17) -0.0007(17)
C22 0.021(2) 0.026(3) 0.024(2) 0.0060(19) 0.0092(18) 0.0047(18)
C23 0.021(2) 0.014(2) 0.026(2) 0.0014(18) 0.0070(18) 0.0003(16)
C32 0.015(2) 0.020(2) 0.0139(19) -0.0002(16) 0.0050(16) 0.0044(16)
C33 0.016(2) 0.022(2) 0.019(2) -0.0017(17) 0.0074(17) -0.0008(16)
C34 0.016(2) 0.030(3) 0.019(2) -0.0047(18) 0.0063(17) -0.0003(17)
C35 0.018(2) 0.033(3) 0.018(2) 0.0000(19) 0.0035(17) 0.0022(18)
C36 0.020(2) 0.023(2) 0.022(2) 0.0025(18) 0.0087(18) 0.0036(17)
C31 0.015(2) 0.021(2) 0.0165(19) -0.0015(17) 0.0078(16) -0.0004(16)
C7 0.025(2) 0.033(3) 0.037(3) -0.010(2) 0.015(2) 0.002(2)
C11 0.028(2) 0.020(2) 0.017(2) -0.0022(17) 0.0053(18) -0.0019(18)
C12 0.024(2) 0.030(3) 0.026(2) -0.008(2) 0.0038(19) -0.0049(19)
C13 0.015(2) 0.026(3) 0.033(3) -0.003(2) 0.0057(19) -0.0025(17)
C2 0.018(2) 0.016(2) 0.020(2) -0.0007(17) 0.0102(17) -0.0001(16)
C3 0.018(2) 0.025(2) 0.024(2) 0.0004(19) 0.0047(18) 0.0003(18)
C4 0.020(2) 0.021(2) 0.027(2) -0.0001(19) 0.0101(18) 0.0005(17)
C5 0.025(2) 0.023(2) 0.024(2) -0.0059(18) 0.0112(19) -0.0017(18)
C6 0.019(2) 0.024(2) 0.019(2) 0.0009(18) 0.0067(17) -0.0010(17)
C1 0.017(2) 0.015(2) 0.019(2) 0.0036(16) 0.0088(16) -0.0002(16)
P1 0.0172(19) 0.025(2) 0.019(3) 0.0030(16) 0.0030(16) -0.0042(14)
F1 0.031(4) 0.031(3) 0.026(3) 0.0065(18) 0.003(2) 0.005(3)
F2 0.052(4) 0.032(3) 0.022(2) 0.0114(19) -0.006(2) -0.015(3)
F3 0.129(6) 0.016(2) 0.041(3) -0.007(2) -0.035(3) 0.012(3)
F4 0.031(3) 0.121(6) 0.048(3) 0.020(3) 0.010(2) 0.027(3)
F5 0.168(7) 0.023(3) 0.029(3) 0.007(2) -0.018(3) -0.019(3)
F6 0.039(3) 0.213(11) 0.055(3) 0.015(5) 0.030(3) -0.011(4)
P1A 0.077(12) 0.018(6) 0.019(8) 0.003(5) 0.014(6) -0.015(5)

loop_
_atom_type_symbol
_atom_type_description
_atom_type_scat_dispersion_real
_atom_type_scat_dispersion_imag
_atom_type_scat_source
C C 0.0181 0.0091 'International Tables Vol C Tables 4.2.6.8 and 6.1.1.4'
H H 0.0000 0.0000 'International Tables Vol C Tables 4.2.6.8 and 6.1.1.4'
N N 0.0311 0.0180 'International Tables Vol C Tables 4.2.6.8 and 6.1.1.4'
O O 0.0492 0.0322 'International Tables Vol C Tables 4.2.6.8 and 6.1.1.4'
F F 0.0727 0.0534 'International Tables Vol C Tables 4.2.6.8 and 6.1.1.4'
P P 0.2955 0.4335 'International Tables Vol C Tables 4.2.6.8 and 6.1.1.4'
Re Re -5.2083 5.8923 'International Tables Vol C Tables 4.2.6.8 and 6.1.1.4'

loop_
_geom_angle_atom_site_label_1
_geom_angle_atom_site_label_2
_geom_angle_atom_site_label_3
_geom_angle
C41 Re1 C42 85.56(18)
C41 Re1 C43 88.66(18)
C42 Re1 C43 89.09(17)
C41 Re1 N21 96.59(15)
C42 Re1 N21 95.05(15)
C43 Re1 N21 173.54(15)
C41 Re1 N11 94.23(15)
C42 Re1 N11 179.03(15)
C43 Re1 N11 89.96(16)
N21 Re1 N11 85.91(13)
C41 Re1 N1 174.04(16)
C42 Re1 N1 96.62(15)
C43 Re1 N1 96.91(16)
N21 Re1 N1 77.72(13)
N11 Re1 N1 83.68(13)
C21 N21 N22 105.4(3)
C21 N21 Re1 132.5(3)
N22 N21 Re1 121.5(2)
C23 N22 N21 110.6(3)
C23 N22 C32 128.0(4)
N21 N22 C32 121.0(3)
C11 N11 N12 106.1(3)
C11 N11 Re1 124.4(3)
N12 N11 Re1 129.1(3)
C13 N12 N11 110.4(3)
C13 N12 C2 125.1(4)
N11 N12 C2 124.5(3)
C31 N1 C1 111.1(3)
C31 N1 Re1 102.5(2)
C1 N1 Re1 120.9(3)
C31 N1 H1 109(4)
C1 N1 H1 112(4)
Re1 N1 H1 101(4)
O2 C42 Re1 177.8(4)
O1 C41 Re1 178.4(4)
O3 C43 Re1 179.5(4)
C34 C37 H37A 109.5
C34 C37 H37B 109.5
H37A C37 H37B 109.5
C34 C37 H37C 109.5
H37A C37 H37C 109.5
H37B C37 H37C 109.5
N21 C21 C22 111.1(4)
N21 C21 H21 124.4
C22 C21 H21 124.4
C23 C22 C21 105.1(4)
C23 C22 H22 127.5
C21 C22 H22 127.5
N22 C23 C22 107.8(4)
N22 C23 H23 126.1
C22 C23 H23 126.1
C33 C32 C31 121.2(4)
C33 C32 N22 119.4(4)
C31 C32 N22 119.4(4)
C32 C33 C34 120.1(4)
C32 C33 H33 119.9
C34 C33 H33 119.9
C35 C34 C33 118.2(4)
C35 C34 C37 122.0(4)
C33 C34 C37 119.8(4)
C36 C35 C34 121.5(4)
C36 C35 H35 119.2
C34 C35 H35 119.2
C31 C36 C35 119.8(4)
C31 C36 H36 120.1
C35 C36 H36 120.1
C36 C31 C32 119.2(4)
C36 C31 N1 122.3(4)
C32 C31 N1 118.6(4)
C4 C7 H7A 109.5
C4 C7 H7B 109.5
H7A C7 H7B 109.5
C4 C7 H7C 109.5
H7A C7 H7C 109.5
H7B C7 H7C 109.5
N11 C11 C12 110.7(4)
N11 C11 H11 124.7
C12 C11 H11 124.7
C13 C12 C11 105.3(4)
C13 C12 H12 127.3
C11 C12 H12 127.3
N12 C13 C12 107.5(4)
N12 C13 H13 126.2
C12 C13 H13 126.2
C3 C2 C1 118.5(4)
C3 C2 N12 116.4(4)
C1 C2 N12 125.0(4)
C4 C3 C2 123.0(4)
C4 C3 H3 118.5
C2 C3 H3 118.5
C3 C4 C5 117.2(4)
C3 C4 C7 121.5(4)
C5 C4 C7 121.3(4)
C6 C5 C4 120.9(4)
C6 C5 H5 119.5
C4 C5 H5 119.5
C5 C6 C1 121.7(4)
C5 C6 H6 119.2
C1 C6 H6 119.2
C6 C1 C2 118.6(4)
C6 C1 N1 117.1(4)
C2 C1 N1 124.3(4)
F6 P1 F3 97.2(5)
F6 P1 F1 92.2(5)
F3 P1 F1 90.5(4)
F6 P1 F4 173.7(6)
F3 P1 F4 88.8(4)
F1 P1 F4 89.6(4)
F6 P1 F5 86.9(5)
F3 P1 F5 175.8(5)
F1 P1 F5 90.1(4)
F4 P1 F5 87.0(4)
F6 P1 F2 89.5(4)
F3 P1 F2 89.7(3)
F1 P1 F2 178.2(5)
F4 P1 F2 88.6(4)
F5 P1 F2 89.5(3)
F3A P1A F6A 96.2(10)
F3A P1A F4A 87.6(9)
F6A P1A F4A 175.0(11)
F3A P1A F1A 91.6(12)
F6A P1A F1A 93.4(12)
F4A P1A F1A 89.7(12)
F3A P1A F5A 173.9(11)
F6A P1A F5A 89.7(8)
F4A P1A F5A 86.5(9)
F1A P1A F5A 89.9(12)
F3A P1A F2A 91.5(10)
F6A P1A F2A 86.3(9)
F4A P1A F2A 90.3(9)
F1A P1A F2A 177.0(14)
F5A P1A F2A 87.1(9)

loop_
_geom_bond_atom_site_label_1
_geom_bond_atom_site_label_2
_geom_bond_distance
Re1 C41 1.916(5)
Re1 C42 1.933(5)
Re1 C43 1.944(5)
Re1 N21 2.174(3)
Re1 N11 2.180(3)
Re1 N1 2.257(4)
O2 C42 1.140(5)
O1 C41 1.149(5)
O3 C43 1.130(5)
N21 C21 1.335(5)
N21 N22 1.375(5)
N22 C23 1.342(5)
N22 C32 1.436(5)
N11 C11 1.338(5)
N11 N12 1.355(5)
N12 C13 1.355(6)
N12 C2 1.435(5)
N1 C31 1.463(5)
N1 C1 1.479(5)
N1 H1 0.72(5)
C37 C34 1.508(6)
C37 H37A 0.9800
C37 H37B 0.9800
C37 H37C 0.9800
C21 C22 1.391(6)
C21 H21 0.9500
C22 C23 1.385(6)
C22 H22 0.9500
C23 H23 0.9500
C32 C33 1.373(6)
C32 C31 1.393(6)
C33 C34 1.401(6)
C33 H33 0.9500
C34 C35 1.388(6)
C35 C36 1.388(6)
C35 H35 0.9500
C36 C31 1.380(6)
C36 H36 0.9500
C7 C4 1.505(6)
C7 H7A 0.9800
C7 H7B 0.9800
C7 H7C 0.9800
C11 C12 1.387(7)
C11 H11 0.9500
C12 C13 1.377(6)
C12 H12 0.9500
C13 H13 0.9500
C2 C3 1.399(6)
C2 C1 1.400(6)
C3 C4 1.380(6)
C3 H3 0.9500
C4 C5 1.392(6)
C5 C6 1.378(6)
C5 H5 0.9500
C6 C1 1.386(6)
C6 H6 0.9500
P1 F6 1.540(6)
P1 F3 1.564(6)
P1 F1 1.594(5)
P1 F4 1.598(6)
P1 F5 1.605(6)
P1 F2 1.627(5)
P1A F3A 1.551(13)
P1A F6A 1.553(13)
P1A F4A 1.583(13)
P1A F1A 1.589(13)
P1A F5A 1.591(13)
P1A F2A 1.614(13)

loop_
_geom_hbond_atom_site_label_D
_geom_hbond_atom_site_label_H
_geom_hbond_atom_site_label_A
_geom_hbond_distance_DH
_geom_hbond_distance_HA
_geom_hbond_distance_DA
_geom_hbond_angle_DHA
N1 H1 F6 0.72(5) 2.54(5) 3.261(10) 177(5)
N1 H1 F5A 0.72(5) 2.26(5) 2.894(10) 148(5)

loop_
_geom_torsion_atom_site_label_1
_geom_torsion_atom_site_label_2
_geom_torsion_atom_site_label_3
_geom_torsion_atom_site_label_4
_geom_torsion
C41 Re1 N21 C21 -42.7(4)
C42 Re1 N21 C21 -128.8(4)
C43 Re1 N21 C21 101.5(13)
N11 Re1 N21 C21 51.1(4)
N1 Re1 N21 C21 135.5(4)
C41 Re1 N21 N22 146.6(3)
C42 Re1 N21 N22 60.5(3)
C43 Re1 N21 N22 -69.2(14)
N11 Re1 N21 N22 -119.6(3)
N1 Re1 N21 N22 -35.2(3)
C21 N21 N22 C23 -0.1(4)
Re1 N21 N22 C23 172.9(3)
C21 N21 N22 C32 173.1(4)
Re1 N21 N22 C32 -14.0(5)
C41 Re1 N11 C11 -30.9(4)
C42 Re1 N11 C11 47(9)
C43 Re1 N11 C11 57.7(3)
N21 Re1 N11 C11 -127.2(3)
N1 Re1 N11 C11 154.7(3)
C41 Re1 N11 N12 158.2(4)
C42 Re1 N11 N12 -124(9)
C43 Re1 N11 N12 -113.1(4)
N21 Re1 N11 N12 61.9(3)
N1 Re1 N11 N12 -16.2(3)
C11 N11 N12 C13 -0.3(5)
Re1 N11 N12 C13 171.8(3)
C11 N11 N12 C2 178.1(4)
Re1 N11 N12 C2 -9.8(6)
C41 Re1 N1 C31 86.7(15)
C42 Re1 N1 C31 -24.4(3)
C43 Re1 N1 C31 -114.3(3)
N21 Re1 N1 C31 69.3(3)
N11 Re1 N1 C31 156.5(3)
C41 Re1 N1 C1 -37.5(16)
C42 Re1 N1 C1 -148.7(3)
C43 Re1 N1 C1 121.4(3)
N21 Re1 N1 C1 -54.9(3)
N11 Re1 N1 C1 32.2(3)
C41 Re1 C42 O2 32(11)
C43 Re1 C42 O2 -57(11)
N21 Re1 C42 O2 128(11)
N11 Re1 C42 O2 -46(17)
N1 Re1 C42 O2 -154(11)
C42 Re1 C41 O1 46(15)
C43 Re1 C41 O1 135(15)
N21 Re1 C41 O1 -49(15)
N11 Re1 C41 O1 -135(15)
N1 Re1 C41 O1 -66(15)
C41 Re1 C43 O3 167(100)
C42 Re1 C43 O3 -108(56)
N21 Re1 C43 O3 22(57)
N11 Re1 C43 O3 73(56)
N1 Re1 C43 O3 -11(56)
N22 N21 C21 C22 0.2(5)
Re1 N21 C21 C22 -171.6(3)
N21 C21 C22 C23 -0.3(5)
N21 N22 C23 C22 -0.1(5)
C32 N22 C23 C22 -172.7(4)
C21 C22 C23 N22 0.3(5)
C23 N22 C32 C33 39.8(6)
N21 N22 C32 C33 -132.0(4)
C23 N22 C32 C31 -142.6(4)
N21 N22 C32 C31 45.6(5)
C31 C32 C33 C34 0.6(6)
N22 C32 C33 C34 178.1(4)
C32 C33 C34 C35 -1.8(6)
C32 C33 C34 C37 177.6(4)
C33 C34 C35 C36 1.6(7)
C37 C34 C35 C36 -177.8(4)
C34 C35 C36 C31 -0.2(7)
C35 C36 C31 C32 -1.0(6)
C35 C36 C31 N1 178.5(4)
C33 C32 C31 C36 0.8(6)
N22 C32 C31 C36 -176.7(4)
C33 C32 C31 N1 -178.6(4)
N22 C32 C31 N1 3.8(6)
C1 N1 C31 C36 -116.1(4)
Re1 N1 C31 C36 113.4(4)
C1 N1 C31 C32 63.4(5)
Re1 N1 C31 C32 -67.1(4)
N12 N11 C11 C12 -0.4(5)
Re1 N11 C11 C12 -173.0(3)
N11 C11 C12 C13 0.9(5)
N11 N12 C13 C12 0.9(5)
C2 N12 C13 C12 -177.5(4)
C11 C12 C13 N12 -1.1(5)
C13 N12 C2 C3 25.0(6)
N11 N12 C2 C3 -153.2(4)
C13 N12 C2 C1 -152.1(4)
N11 N12 C2 C1 29.8(6)
C1 C2 C3 C4 2.9(7)
N12 C2 C3 C4 -174.3(4)
C2 C3 C4 C5 0.2(7)
C2 C3 C4 C7 178.8(4)
C3 C4 C5 C6 -2.3(7)
C7 C4 C5 C6 179.0(4)
C4 C5 C6 C1 1.3(7)
C5 C6 C1 C2 1.9(6)
C5 C6 C1 N1 -176.9(4)
C3 C2 C1 C6 -3.9(6)
N12 C2 C1 C6 173.1(4)
C3 C2 C1 N1 174.8(4)
N12 C2 C1 N1 -8.2(7)
C31 N1 C1 C6 31.1(5)
Re1 N1 C1 C6 151.2(3)
C31 N1 C1 C2 -147.6(4)
Re1 N1 C1 C2 -27.6(5)
